data_4511597
loop_
_publ_author_name
'Springuel, G\'eraldine'
'Robeyns, Koen'
'Norberg, Bernadette'
'Wouters, Johan'
'Leyssens, Tom'

_publ_section_title
;
 Cocrystal Formation between Chiral Compounds: How Cocrystals Differ from
 Salts
;
_journal_issue 8
_journal_name_full 'Crystal Growth &amp; Design'
_journal_page_first 3996
_journal_paper_doi 10.1021/cg500588t
_journal_volume 14
_journal_year 2014
_chemical_absolute_configuration rm
_chemical_formula_moiety ' C8 H14 N2 O2, C5 H8 O4'
_chemical_formula_sum 'C13 H22 N2 O6'
_chemical_formula_weight 302.33
_chemical_name_systematic
; 
 ? 
;
_space_group_IT_number 4
_symmetry_cell_setting monoclinic
_symmetry_space_group_name_Hall 'P 2yb'
_symmetry_space_group_name_H-M 'P 1 21 1'
_atom_sites_solution_hydrogens geom
_atom_sites_solution_primary direct
_atom_sites_solution_secondary difmap
_audit_creation_method SHELXL-97
_cell_angle_alpha 90.00
_cell_angle_beta 113.961(8)
_cell_angle_gamma 90.00
_cell_formula_units_Z 2
_cell_length_a 12.0408(8)
_cell_length_b 5.9067(3)
_cell_length_c 12.1169(8)
_cell_measurement_reflns_used 2380
_cell_measurement_temperature 296(2)
_cell_measurement_theta_max 25.3158
_cell_measurement_theta_min 3.0887
_cell_volume 787.51(10)
_computing_cell_refinement
;
CrysAlisPro, Agilent Technologies,
Version 1.171.36.21 (release 14-08-2012 CrysAlis171 .NET)
(compiled Sep 14 2012,17:21:16)
;
_computing_data_collection MAR
_computing_data_reduction
;
CrysAlisPro, Agilent Technologies,
Version 1.171.36.21 (release 14-08-2012 CrysAlis171 .NET)
(compiled Sep 14 2012,17:21:16)
;
_computing_structure_refinement 'SHELXL-97 (Sheldrick, 1997)'
_computing_structure_solution 'SHELXS-97 (Sheldrick, 1990)'
_diffrn_ambient_temperature 296(2)
_diffrn_measured_fraction_theta_full 0.994
_diffrn_measured_fraction_theta_max 0.991
_diffrn_measurement_device_type 'MAR345 image plate'
_diffrn_measurement_method '99 images, \D\F 2.0\% '
_diffrn_radiation_monochromator 'Xenocs Fox3D mirror'
_diffrn_radiation_source 'Rigaku UltraX 18 rotating anode'
_diffrn_radiation_type MoK\a
_diffrn_radiation_wavelength 0.71073
_diffrn_reflns_av_R_equivalents 0.0281
_diffrn_reflns_av_sigmaI/netI 0.0390
_diffrn_reflns_limit_h_max 14
_diffrn_reflns_limit_h_min -14
_diffrn_reflns_limit_k_max 7
_diffrn_reflns_limit_k_min -7
_diffrn_reflns_limit_l_max 14
_diffrn_reflns_limit_l_min -14
_diffrn_reflns_number 5734
_diffrn_reflns_theta_full 25.24
_diffrn_reflns_theta_max 25.37
_diffrn_reflns_theta_min 3.09
_exptl_absorpt_coefficient_mu 0.101
_exptl_absorpt_correction_T_max 1.00000
_exptl_absorpt_correction_T_min 0.86968
_exptl_absorpt_correction_type multi-scan
_exptl_absorpt_process_details
;
CrysAlisPro, Agilent Technologies,
Version 1.171.36.21 (release 14-08-2012 CrysAlis171 .NET)
(compiled Sep 14 2012,17:21:16)
Empirical absorption correction using spherical harmonics,
 implemented in SCALE3 ABSPACK scaling algorithm.
;
_exptl_crystal_colour colourless
_exptl_crystal_density_diffrn 1.275
_exptl_crystal_density_method 'not measured'
_exptl_crystal_description block
_exptl_crystal_F_000 324
_exptl_crystal_size_max 0.45
_exptl_crystal_size_mid 0.30
_exptl_crystal_size_min 0.30
_refine_diff_density_max 0.134
_refine_diff_density_min -0.134
_refine_diff_density_rms 0.029
_refine_ls_abs_structure_details 'Flack H D (1983), Acta Cryst. A39, 876-881'
_refine_ls_abs_structure_Flack 0.3(13)
_refine_ls_extinction_method none
_refine_ls_goodness_of_fit_ref 1.023
_refine_ls_hydrogen_treatment constr
_refine_ls_matrix_type full
_refine_ls_number_parameters 194
_refine_ls_number_reflns 2859
_refine_ls_number_restraints 1
_refine_ls_restrained_S_all 1.022
_refine_ls_R_factor_all 0.0584
_refine_ls_R_factor_gt 0.0411
_refine_ls_shift/su_max 0.000
_refine_ls_shift/su_mean 0.000
_refine_ls_structure_factor_coef Fsqd
_refine_ls_weighting_details 'calc w=1/[\s^2^(Fo^2^)+(0.0371P)^2^+0.1509P] where P=(Fo^2^+2Fc^2^)/3'
_refine_ls_weighting_scheme calc
_refine_ls_wR_factor_gt 0.0885
_refine_ls_wR_factor_ref 0.0966
_reflns_number_gt 2264
_reflns_number_total 2859
_reflns_threshold_expression >2sigma(I)
_cod_data_source_file 977387.cif
_cod_data_source_block gs_lsms4
_cod_depositor_comments 'Adding full bibliography for 4511595--4511600.cif.'
_cod_original_cell_volume 787.51(9)
_cod_original_sg_symbol_H-M 'P 21'
_cod_database_code 4511597

loop_
_symmetry_equiv_pos_as_xyz
'x, y, z'
'-x, y+1/2, -z'

loop_
_atom_site_label
_atom_site_type_symbol
_atom_site_fract_x
_atom_site_fract_y
_atom_site_fract_z
_atom_site_U_iso_or_equiv
_atom_site_adp_type
_atom_site_occupancy
_atom_site_symmetry_multiplicity
_atom_site_calc_flag
_atom_site_refinement_flags
O1 O 0.20448(18) 0.1768(4) 1.04169(15) 0.0645(5) Uani 1 1 d .
C2 C 0.2650(2) 0.3361(5) 1.0309(2) 0.0452(6) Uani 1 1 d .
C3 C 0.3902(2) 0.4025(6) 1.1166(2) 0.0653(9) Uani 1 1 d .
H3A H 0.4485 0.2858 1.1207 0.078 Uiso 1 1 calc R
H3B H 0.3934 0.4274 1.1969 0.078 Uiso 1 1 calc R
C4 C 0.4166(3) 0.6184(6) 1.0656(3) 0.0751(10) Uani 1 1 d .
H4A H 0.4976 0.6141 1.0668 0.090 Uiso 1 1 calc R
H4B H 0.4110 0.7476 1.1125 0.090 Uiso 1 1 calc R
C5 C 0.3221(2) 0.6349(5) 0.9373(2) 0.0566(7) Uani 1 1 d .
H5A H 0.2900 0.7874 0.9189 0.068 Uiso 1 1 calc R
H5B H 0.3558 0.5911 0.8801 0.068 Uiso 1 1 calc R
N6 N 0.22781(16) 0.4749(3) 0.93518(16) 0.0400(5) Uani 1 1 d .
C7 C 0.11971(19) 0.4260(4) 0.82734(19) 0.0401(5) Uani 1 1 d .
H7 H 0.0650 0.3401 0.8534 0.048 Uiso 1 1 calc R
C8 C 0.1527(2) 0.2711(4) 0.7455(2) 0.0416(6) Uani 1 1 d .
O9 O 0.25443(14) 0.1814(3) 0.78268(14) 0.0545(5) Uani 1 1 d .
N10 N 0.06932(17) 0.2287(4) 0.63588(16) 0.0542(6) Uani 1 1 d .
H10A H 0.0853 0.1374 0.5890 0.065 Uiso 1 1 calc R
H10B H -0.0008 0.2925 0.6116 0.065 Uiso 1 1 calc R
C11 C 0.0516(2) 0.6402(5) 0.7661(2) 0.0529(7) Uani 1 1 d .
H11A H 0.1025 0.7286 0.7376 0.063 Uiso 1 1 calc R
H11B H -0.0211 0.5980 0.6964 0.063 Uiso 1 1 calc R
C12 C 0.0159(3) 0.7848(6) 0.8499(3) 0.0752(9) Uani 1 1 d .
H12A H -0.0292 0.6948 0.8833 0.113 Uiso 1 1 calc R
H12B H -0.0334 0.9090 0.8054 0.113 Uiso 1 1 calc R
H12C H 0.0878 0.8423 0.9140 0.113 Uiso 1 1 calc R
C21 C 0.7149(2) 0.3777(5) 0.6880(2) 0.0510(6) Uani 1 1 d .
O22 O 0.6621(2) 0.5481(4) 0.6430(2) 0.0778(7) Uani 1 1 d .
O23 O 0.7798(2) 0.3536(4) 0.80529(16) 0.0795(7) Uani 1 1 d .
H23 H 0.7834 0.4752 0.8393 0.119 Uiso 1 1 calc R
C24 C 0.7165(3) 0.1655(5) 0.6209(2) 0.0536(7) Uani 1 1 d .
H24A H 0.6775 0.0454 0.6467 0.064 Uiso 1 1 calc R
H24B H 0.8003 0.1211 0.6425 0.064 Uiso 1 1 calc R
C25 C 0.6537(2) 0.1874(4) 0.4845(2) 0.0440(6) Uani 1 1 d .
H25 H 0.5711 0.2441 0.4634 0.053 Uiso 1 1 calc R
C26 C 0.6454(3) -0.0423(5) 0.4232(3) 0.0663(8) Uani 1 1 d .
H26A H 0.6044 -0.0246 0.3372 0.099 Uiso 1 1 calc R
H26B H 0.6008 -0.1462 0.4507 0.099 Uiso 1 1 calc R
H26C H 0.7257 -0.1003 0.4431 0.099 Uiso 1 1 calc R
C27 C 0.7189(2) 0.3490(4) 0.43610(19) 0.0419(6) Uani 1 1 d .
O28 O 0.82523(14) 0.4015(3) 0.48658(14) 0.0561(5) Uani 1 1 d .
O29 O 0.64931(14) 0.4256(3) 0.32805(14) 0.0583(5) Uani 1 1 d .
H29 H 0.6905 0.4999 0.3014 0.087 Uiso 1 1 calc R

loop_
_atom_site_aniso_label
_atom_site_aniso_U_11
_atom_site_aniso_U_22
_atom_site_aniso_U_33
_atom_site_aniso_U_23
_atom_site_aniso_U_13
_atom_site_aniso_U_12
O1 0.0668(12) 0.0733(14) 0.0485(10) 0.0207(11) 0.0184(9) -0.0052(12)
C2 0.0448(13) 0.0570(17) 0.0332(13) -0.0012(12) 0.0154(10) 0.0054(13)
C3 0.0451(15) 0.102(3) 0.0388(13) -0.0040(16) 0.0068(11) 0.0073(17)
C4 0.0501(16) 0.096(3) 0.0628(19) -0.0141(18) 0.0058(14) -0.0186(17)
C5 0.0470(14) 0.0579(18) 0.0614(16) 0.0001(14) 0.0185(13) -0.0071(14)
N6 0.0367(10) 0.0472(12) 0.0321(10) 0.0000(9) 0.0098(8) -0.0034(10)
C7 0.0347(11) 0.0462(14) 0.0342(11) 0.0020(11) 0.0087(10) -0.0029(11)
C8 0.0400(13) 0.0447(14) 0.0352(13) 0.0078(11) 0.0103(10) 0.0020(12)
O9 0.0459(10) 0.0658(12) 0.0410(9) -0.0055(9) 0.0066(8) 0.0139(10)
N10 0.0426(11) 0.0708(16) 0.0366(11) -0.0051(11) 0.0033(9) 0.0128(12)
C11 0.0467(14) 0.0499(16) 0.0511(15) 0.0040(13) 0.0087(12) 0.0076(13)
C12 0.0625(18) 0.063(2) 0.089(2) -0.0147(18) 0.0198(16) 0.0126(17)
C21 0.0606(16) 0.0543(17) 0.0409(14) -0.0056(13) 0.0236(12) -0.0068(15)
O22 0.1021(18) 0.0628(14) 0.0598(13) -0.0059(11) 0.0239(13) 0.0194(13)
O23 0.1137(17) 0.0692(14) 0.0398(10) -0.0084(10) 0.0150(11) 0.0005(14)
C24 0.0758(18) 0.0463(15) 0.0426(14) 0.0027(13) 0.0282(13) 0.0030(15)
C25 0.0499(13) 0.0430(15) 0.0410(12) -0.0028(12) 0.0204(11) -0.0022(13)
C26 0.090(2) 0.0511(18) 0.0614(17) -0.0136(14) 0.0340(16) -0.0143(16)
C27 0.0424(14) 0.0457(14) 0.0317(12) -0.0030(11) 0.0089(10) 0.0071(12)
O28 0.0371(9) 0.0753(13) 0.0425(9) 0.0116(9) 0.0023(7) -0.0038(10)
O29 0.0454(10) 0.0731(14) 0.0408(9) 0.0138(9) 0.0015(8) -0.0151(10)

loop_
_atom_type_symbol
_atom_type_description
_atom_type_scat_dispersion_real
_atom_type_scat_dispersion_imag
_atom_type_scat_source
C C 0.0033 0.0016 'International Tables Vol C Tables 4.2.6.8 and 6.1.1.4'
H H 0.0000 0.0000 'International Tables Vol C Tables 4.2.6.8 and 6.1.1.4'
N N 0.0061 0.0033 'International Tables Vol C Tables 4.2.6.8 and 6.1.1.4'
O O 0.0106 0.0060 'International Tables Vol C Tables 4.2.6.8 and 6.1.1.4'

loop_
_geom_angle_atom_site_label_1
_geom_angle_atom_site_label_2
_geom_angle_atom_site_label_3
_geom_angle
O1 C2 N6 123.8(2)
O1 C2 C3 127.0(2)
N6 C2 C3 109.2(2)
C2 C3 C4 105.0(2)
C2 C3 H3A 110.8
C4 C3 H3A 110.8
C2 C3 H3B 110.8
C4 C3 H3B 110.8
H3A C3 H3B 108.8
C3 C4 C5 106.3(2)
C3 C4 H4A 110.5
C5 C4 H4A 110.5
C3 C4 H4B 110.5
C5 C4 H4B 110.5
H4A C4 H4B 108.7
N6 C5 C4 103.3(2)
N6 C5 H5A 111.1
C4 C5 H5A 111.1
N6 C5 H5B 111.1
C4 C5 H5B 111.1
H5A C5 H5B 109.1
C2 N6 C7 121.4(2)
C2 N6 C5 113.2(2)
C7 N6 C5 123.26(19)
N6 C7 C8 109.38(18)
N6 C7 C11 112.4(2)
C8 C7 C11 114.46(18)
N6 C7 H7 106.7
C8 C7 H7 106.7
C11 C7 H7 106.7
O9 C8 N10 121.2(2)
O9 C8 C7 120.21(19)
N10 C8 C7 118.5(2)
C8 N10 H10A 120.0
C8 N10 H10B 120.0
H10A N10 H10B 120.0
C12 C11 C7 112.6(2)
C12 C11 H11A 109.1
C7 C11 H11A 109.1
C12 C11 H11B 109.1
C7 C11 H11B 109.1
H11A C11 H11B 107.8
C11 C12 H12A 109.5
C11 C12 H12B 109.5
H12A C12 H12B 109.5
C11 C12 H12C 109.5
H12A C12 H12C 109.5
H12B C12 H12C 109.5
O22 C21 O23 123.5(3)
O22 C21 C24 125.3(2)
O23 C21 C24 111.2(2)
C21 O23 H23 109.5
C21 C24 C25 114.2(2)
C21 C24 H24A 108.7
C25 C24 H24A 108.7
C21 C24 H24B 108.7
C25 C24 H24B 108.7
H24A C24 H24B 107.6
C27 C25 C24 111.8(2)
C27 C25 C26 108.4(2)
C24 C25 C26 111.0(2)
C27 C25 H25 108.5
C24 C25 H25 108.5
C26 C25 H25 108.5
C25 C26 H26A 109.5
C25 C26 H26B 109.5
H26A C26 H26B 109.5
C25 C26 H26C 109.5
H26A C26 H26C 109.5
H26B C26 H26C 109.5
O28 C27 O29 121.9(2)
O28 C27 C25 125.3(2)
O29 C27 C25 112.7(2)
C27 O29 H29 109.5

loop_
_geom_bond_atom_site_label_1
_geom_bond_atom_site_label_2
_geom_bond_distance
O1 C2 1.230(3)
C2 N6 1.340(3)
C2 C3 1.494(3)
C3 C4 1.506(5)
C3 H3A 0.9700
C3 H3B 0.9700
C4 C5 1.511(4)
C4 H4A 0.9700
C4 H4B 0.9700
C5 N6 1.469(3)
C5 H5A 0.9700
C5 H5B 0.9700
N6 C7 1.450(3)
C7 C8 1.516(3)
C7 C11 1.526(3)
C7 H7 0.9800
C8 O9 1.239(3)
C8 N10 1.324(3)
N10 H10A 0.8600
N10 H10B 0.8600
C11 C12 1.516(4)
C11 H11A 0.9700
C11 H11B 0.9700
C12 H12A 0.9600
C12 H12B 0.9600
C12 H12C 0.9600
C21 O22 1.197(3)
C21 O23 1.322(3)
C21 C24 1.499(4)
O23 H23 0.8200
C24 C25 1.518(3)
C24 H24A 0.9700
C24 H24B 0.9700
C25 C27 1.498(3)
C25 C26 1.531(3)
C25 H25 0.9800
C26 H26A 0.9600
C26 H26B 0.9600
C26 H26C 0.9600
C27 O28 1.214(3)
C27 O29 1.315(3)
O29 H29 0.8200

loop_
_geom_torsion_atom_site_label_1
_geom_torsion_atom_site_label_2
_geom_torsion_atom_site_label_3
_geom_torsion_atom_site_label_4
_geom_torsion
O1 C2 C3 C4 -175.3(3)
N6 C2 C3 C4 6.7(3)
C2 C3 C4 C5 -15.0(3)
C3 C4 C5 N6 17.3(3)
O1 C2 N6 C7 -9.7(4)
C3 C2 N6 C7 168.4(2)
O1 C2 N6 C5 -173.3(2)
C3 C2 N6 C5 4.8(3)
C4 C5 N6 C2 -14.0(3)
C4 C5 N6 C7 -177.3(2)
C2 N6 C7 C8 -85.7(2)
C5 N6 C7 C8 76.2(3)
C2 N6 C7 C11 146.0(2)
C5 N6 C7 C11 -52.1(3)
N6 C7 C8 O9 10.3(3)
C11 C7 C8 O9 137.4(2)
N6 C7 C8 N10 -172.0(2)
C11 C7 C8 N10 -44.8(3)
N6 C7 C11 C12 -56.8(3)
C8 C7 C11 C12 177.6(2)
O22 C21 C24 C25 5.5(4)
O23 C21 C24 C25 -174.5(2)
C21 C24 C25 C27 65.7(3)
C21 C24 C25 C26 -173.0(2)
C24 C25 C27 O28 22.6(4)
C26 C25 C27 O28 -100.1(3)
C24 C25 C27 O29 -159.8(2)
C26 C25 C27 O29 77.4(3)
